data_4133421
loop_
_publ_author_name
'Lee, Heui Beom'
'Shiau, Angela A.'
'Oyala, Paul H.'
'Marchiori, David A.'
'Gul, Sheraz'
'Chatterjee, Ruchira'
'Yano, Junko'
'Britt, R. David'
'Agapie, Theodor'

_publ_section_title
;
 Tetranuclear [Mn<sup>III</sup>Mn<sub>3</sub><sup>IV</sup>O<sub>4</sub>]
 Complexes as Spectroscopic Models of the S<sub>2</sub> State of the
 Oxygen Evolving Complex in Photosystem II.
;
_journal_issue 49
_journal_name_full 'Journal of the American Chemical Society'
_journal_page_first 17175
_journal_page_last 17187
_journal_paper_doi 10.1021/jacs.8b09961
_journal_volume 140
_journal_year 2018
_chemical_formula_moiety 'C72 H55 F3 Mn4 N8 O11, C F3 O3 S, C4 H10 O'
_chemical_formula_sum 'C77 H65 F6 Mn4 N8 O15 S'
_chemical_formula_weight 1708.19
_space_group_crystal_system monoclinic
_space_group_IT_number 15
_space_group_name_Hall '-C 2yc'
_space_group_name_H-M_alt 'C 1 2/c 1'
_atom_sites_solution_hydrogens geom
_audit_creation_date 2018-07-04
_audit_creation_method
;
Olex2 1.2
(compiled 2018.05.29 svn.r3508 for OlexSys, GUI svn.r5506)
;
_cell_angle_alpha 90
_cell_angle_beta 122.4230(10)
_cell_angle_gamma 90
_cell_formula_units_Z 8
_cell_length_a 41.9795(15)
_cell_length_b 15.5642(8)
_cell_length_c 26.7105(8)
_cell_measurement_reflns_used 9625
_cell_measurement_temperature 100(2)
_cell_measurement_theta_max 30.51
_cell_measurement_theta_min 2.62
_cell_volume 14731.5(10)
_computing_cell_refinement 'SAINT V8.38A (?, 2016)'
_computing_data_reduction 'SAINT V8.38A (?, 2016)'
_computing_molecular_graphics 'Olex2 (Dolomanov et al., 2009)'
_computing_publication_material 'Olex2 (Dolomanov et al., 2009)'
_computing_structure_refinement 'ShelXL (Sheldrick, 2015)'
_computing_structure_solution 'SHELXT 2014/5 (Sheldrick, 2014)'
_diffrn_ambient_temperature 99.99
_diffrn_detector_area_resol_mean 10.24
_diffrn_measured_fraction_theta_full 0.998
_diffrn_measured_fraction_theta_max 0.995
_diffrn_measurement_device_type 'Bruker D8 VENTURE Kappa Duo PHOTON 100 CMOS'
_diffrn_measurement_method '\f and \w scans'
_diffrn_radiation_type MoK\a
_diffrn_radiation_wavelength 0.71073
_diffrn_reflns_av_R_equivalents 0.0436
_diffrn_reflns_av_unetI/netI 0.0305
_diffrn_reflns_Laue_measured_fraction_full 0.998
_diffrn_reflns_Laue_measured_fraction_max 0.995
_diffrn_reflns_limit_h_max 59
_diffrn_reflns_limit_h_min -59
_diffrn_reflns_limit_k_max 22
_diffrn_reflns_limit_k_min -22
_diffrn_reflns_limit_l_max 38
_diffrn_reflns_limit_l_min -38
_diffrn_reflns_number 150607
_diffrn_reflns_point_group_measured_fraction_full 0.998
_diffrn_reflns_point_group_measured_fraction_max 0.995
_diffrn_reflns_theta_full 25.242
_diffrn_reflns_theta_max 30.561
_diffrn_reflns_theta_min 2.164
_diffrn_source 'I\mS HB micro-focus sealed tube'
_diffrn_standards_number 0
_exptl_absorpt_coefficient_mu 0.787
_exptl_absorpt_correction_T_max 0.7461
_exptl_absorpt_correction_T_min 0.7016
_exptl_absorpt_correction_type multi-scan
_exptl_absorpt_process_details
;
SADABS-2016/2 (Bruker,2016/2) was used for absorption correction.
wR2(int) was 0.0673 before and 0.0493 after correction.
The Ratio of minimum to maximum transmission is 0.9404.
The \l/2 correction factor is Not present.
;
_exptl_crystal_colour brown
_exptl_crystal_colour_primary brown
_exptl_crystal_density_diffrn 1.540
_exptl_crystal_description block
_exptl_crystal_F_000 6984
_exptl_crystal_size_max 0.1
_exptl_crystal_size_mid 0.1
_exptl_crystal_size_min 0.05
_exptl_transmission_factor_max 0.7461
_exptl_transmission_factor_min 0.7016
_refine_diff_density_max 2.579
_refine_diff_density_min -2.608
_refine_diff_density_rms 0.247
_refine_ls_extinction_method none
_refine_ls_goodness_of_fit_ref 1.051
_refine_ls_hydrogen_treatment constr
_refine_ls_matrix_type full
_refine_ls_number_parameters 1004
_refine_ls_number_reflns 22494
_refine_ls_number_restraints 0
_refine_ls_restrained_S_all 1.051
_refine_ls_R_factor_all 0.0991
_refine_ls_R_factor_gt 0.0766
_refine_ls_shift/su_max 0.001
_refine_ls_shift/su_mean 0.000
_refine_ls_structure_factor_coef Fsqd
_refine_ls_weighting_details 'w=1/[\s^2^(Fo^2^)+(0.1552P)^2^+65.4176P] where P=(Fo^2^+2Fc^2^)/3'
_refine_ls_weighting_scheme calc
_refine_ls_wR_factor_gt 0.2334
_refine_ls_wR_factor_ref 0.2585
_reflns_Friedel_coverage 0.000
_reflns_number_gt 17368
_reflns_number_total 22494
_reflns_threshold_expression 'I > 2\s(I)'
_cod_data_source_file ja8b09961_si_002.cif
_cod_data_source_block 4-ox
_cod_database_code 4133421
_shelx_shelxl_version_number 2017/1
_shelx_space_group_comment
;
The symmetry employed for this shelxl refinement is uniquely defined
by the following loop, which should always be used as a source of
symmetry information in preference to the above space-group names.
They are only intended as comments.
;
_shelx_estimated_absorpt_t_max 0.962
_shelx_estimated_absorpt_t_min 0.925
_olex2_refinement_description
;
1. Fixed Uiso
 At 1.2 times of:
  All C(H) groups, All C(H,H) groups
 At 1.5 times of:
  All C(H,H,H) groups
2.a Secondary CH2 refined with riding coordinates:
 C5(H5A,H5B), C7(H7A,H7B), C6(H6A,H6B), C75(H75A,H75B), C76(H76A,H76B)
2.b Aromatic/amide H refined with riding coordinates:
 C17(H17), C73(H73), C69(H69), C31(H31), C60(H60), C66(H66), C38(H38),
 C41(H41), C51(H51), C20(H20), C54(H54), C42(H42), C37(H37), C71(H71), C40(H40),
  C52(H52), C18(H18), C28(H28), C57(H57), C36(H36), C35(H35), C65(H65),
 C39(H39), C63(H63), C29(H29), C53(H53), C30(H30), C19(H19), C64(H64), C46(H46),
  C58(H58), C27(H27), C59(H59), C49(H49), C24(H24), C26(H26), C25(H25),
 C14(H14), C48(H48), C47(H47), C13(H13), C11(H11), C10(H10)
2.c Idealised Me refined as rotating group:
 C2(H2A,H2B,H2C), C4(H4A,H4B,H4C), C74(H74A,H74B,H74C), C77(H77A,H77B,H77C)
;
_olex2_submission_special_instructions 'No special instructions were received'

loop_
_space_group_symop_operation_xyz
'x, y, z'
'-x, y, -z+1/2'
'x+1/2, y+1/2, z'
'-x+1/2, y+1/2, -z+1/2'
'-x, -y, -z'
'x, -y, z-1/2'
'-x+1/2, -y+1/2, -z'
'x+1/2, -y+1/2, z-1/2'

loop_
_atom_site_label
_atom_site_type_symbol
_atom_site_fract_x
_atom_site_fract_y
_atom_site_fract_z
_atom_site_U_iso_or_equiv
_atom_site_adp_type
_atom_site_occupancy
_atom_site_site_symmetry_order
_atom_site_calc_flag
_atom_site_refinement_flags_posn
Mn3 Mn 0.64080(2) 0.65624(3) 0.45136(2) 0.02280(12) Uani 1 1 d .
Mn2 Mn 0.57903(2) 0.55784(3) 0.44953(2) 0.02377(12) Uani 1 1 d .
Mn1 Mn 0.64425(2) 0.60991(3) 0.56069(2) 0.02146(12) Uani 1 1 d .
Mn4 Mn 0.59167(2) 0.72747(4) 0.48301(2) 0.02851(13) Uani 1 1 d .
S1 S 0.56434(5) 0.96481(10) 0.14069(8) 0.0742(5) Uani 1 1 d .
O3 O 0.63251(7) 0.54792(17) 0.49269(11) 0.0275(5) Uani 1 1 d .
O10 O 0.57307(6) 0.45321(16) 0.47486(10) 0.0242(4) Uani 1 1 d .
O1 O 0.59085(6) 0.62156(16) 0.51721(11) 0.0253(5) Uani 1 1 d .
O9 O 0.69544(6) 0.59447(16) 0.60027(11) 0.0251(5) Uani 1 1 d .
O5 O 0.64369(7) 0.68647(17) 0.61892(11) 0.0289(5) Uani 1 1 d .
O11 O 0.63584(6) 0.59482(16) 0.38921(10) 0.0247(4) Uani 1 1 d .
O4 O 0.58648(7) 0.66133(17) 0.42000(11) 0.0279(5) Uani 1 1 d .
O6 O 0.52639(7) 0.5937(2) 0.41499(12) 0.0359(6) Uani 1 1 d .
O2 O 0.64475(7) 0.70755(15) 0.52011(11) 0.0244(4) Uani 1 1 d .
O7 O 0.63322(8) 0.7875(2) 0.41954(13) 0.0385(6) Uani 1 1 d .
N7 N 0.69643(8) 0.65107(18) 0.47907(12) 0.0234(5) Uani 1 1 d .
N2 N 0.53656(9) 0.7342(2) 0.44472(16) 0.0372(7) Uani 1 1 d .
N3 N 0.64838(7) 0.50933(19) 0.61167(12) 0.0223(5) Uani 1 1 d .
O8 O 0.59381(9) 0.8315(2) 0.44790(14) 0.0389(6) Uani 1 1 d .
N5 N 0.56338(8) 0.4907(2) 0.37562(13) 0.0276(6) Uani 1 1 d .
N1 N 0.60082(9) 0.7858(2) 0.55511(15) 0.0318(6) Uani 1 1 d .
C33 C 0.55394(9) 0.3872(2) 0.43276(14) 0.0240(6) Uani 1 1 d .
N6 N 0.48564(8) 0.3642(2) 0.36055(13) 0.0313(6) Uani 1 1 d .
N8 N 0.68902(10) 0.7006(2) 0.33854(14) 0.0330(7) Uani 1 1 d .
C32 C 0.55427(9) 0.4086(2) 0.37770(14) 0.0252(6) Uani 1 1 d .
C55 C 0.73872(8) 0.4399(2) 0.60997(13) 0.0217(6) Uani 1 1 d .
C61 C 0.61327(9) 0.2917(2) 0.49442(15) 0.0248(6) Uani 1 1 d .
C50 C 0.74542(8) 0.4948(2) 0.65684(14) 0.0231(6) Uani 1 1 d .
C56 C 0.57354(9) 0.3019(2) 0.46282(15) 0.0255(6) Uani 1 1 d .
C17 C 0.61998(9) 0.4614(2) 0.60578(15) 0.0265(6) Uani 1 1 d .
H17 H 0.594750 0.475756 0.575864 0.032 Uiso 1 1 calc R
F1 F 0.59582(13) 1.1632(3) 0.2600(2) 0.0791(11) Uani 1 1 d .
O15 O 0.70025(13) 1.0376(4) 0.5565(2) 0.0774(14) Uani 1 1 d .
C62 C 0.66754(9) 0.5040(2) 0.35811(14) 0.0246(6) Uani 1 1 d .
C73 C 0.69998(8) 0.4446(2) 0.49990(14) 0.0210(5) Uani 1 1 d .
H73 H 0.720177 0.475349 0.501862 0.025 Uiso 1 1 calc R
C69 C 0.64000(9) 0.3733(2) 0.44308(14) 0.0228(6) Uani 1 1 d .
H69 H 0.619043 0.355312 0.405875 0.027 Uiso 1 1 calc R
N4 N 0.74020(10) 0.5761(3) 0.75985(16) 0.0468(10) Uani 1 1 d .
C67 C 0.66844(9) 0.4278(2) 0.38811(14) 0.0229(6) Uani 1 1 d .
C72 C 0.70184(8) 0.4241(2) 0.55257(13) 0.0202(5) Uani 1 1 d .
C31 C 0.54465(9) 0.3528(3) 0.33172(15) 0.0296(7) Uani 1 1 d .
H31 H 0.538411 0.294766 0.333672 0.036 Uiso 1 1 calc R
C22 C 0.71352(9) 0.5488(2) 0.65392(14) 0.0240(6) Uani 1 1 d .
C60 C 0.62860(11) 0.2182(3) 0.52886(19) 0.0355(8) Uani 1 1 d .
H60 H 0.655201 0.210726 0.550669 0.043 Uiso 1 1 calc R
C44 C 0.66622(9) 0.5934(2) 0.38057(14) 0.0245(6) Uani 1 1 d .
C68 C 0.66903(9) 0.4207(2) 0.44470(14) 0.0216(5) Uani 1 1 d .
C66 C 0.66767(10) 0.3494(2) 0.36239(15) 0.0284(7) Uani 1 1 d .
H66 H 0.668512 0.298108 0.382313 0.034 Uiso 1 1 calc R
C70 C 0.64123(8) 0.3522(2) 0.49469(14) 0.0213(5) Uani 1 1 d .
C1 C 0.62448(11) 0.7558(3) 0.60832(17) 0.0318(7) Uani 1 1 d .
C38 C 0.44982(10) 0.3622(3) 0.34682(17) 0.0355(8) Uani 1 1 d .
H38 H 0.430582 0.346182 0.307655 0.043 Uiso 1 1 calc R
C41 C 0.76887(10) 0.6230(3) 0.50672(18) 0.0319(7) Uani 1 1 d .
H41 H 0.793920 0.613877 0.516342 0.038 Uiso 1 1 calc R
C45 C 0.65914(11) 0.6658(2) 0.33578(15) 0.0288(7) Uani 1 1 d .
C51 C 0.78229(9) 0.5031(3) 0.70596(15) 0.0288(7) Uani 1 1 d .
H51 H 0.787003 0.540309 0.737401 0.035 Uiso 1 1 calc R
C20 C 0.69258(10) 0.4244(3) 0.69335(15) 0.0297(7) Uani 1 1 d .
H20 H 0.717938 0.413332 0.724303 0.036 Uiso 1 1 calc R
C54 C 0.76929(9) 0.3955(2) 0.61504(16) 0.0275(6) Uani 1 1 d .
H54 H 0.765039 0.358357 0.583819 0.033 Uiso 1 1 calc R
C42 C 0.73850(10) 0.5999(2) 0.45140(16) 0.0277(6) Uani 1 1 d .
H42 H 0.742300 0.574564 0.422625 0.033 Uiso 1 1 calc R
F6 F 0.53601(14) 1.1187(2) 0.1287(2) 0.0833(12) Uani 1 1 d .
C37 C 0.43947(10) 0.3819(3) 0.38649(17) 0.0329(8) Uani 1 1 d .
H37 H 0.413808 0.379351 0.375033 0.039 Uiso 1 1 calc R
C21 C 0.68417(9) 0.4910(2) 0.65403(14) 0.0236(6) Uani 1 1 d .
C71 C 0.67257(8) 0.3769(2) 0.54918(14) 0.0215(5) Uani 1 1 d .
H71 H 0.673979 0.361233 0.584698 0.026 Uiso 1 1 calc R
C40 C 0.76259(10) 0.6594(2) 0.54782(17) 0.0316(7) Uani 1 1 d .
H40 H 0.783233 0.674875 0.586044 0.038 Uiso 1 1 calc R
C34 C 0.51239(9) 0.3874(2) 0.41559(14) 0.0255(6) Uani 1 1 d .
C52 C 0.81235(10) 0.4580(3) 0.70999(16) 0.0319(7) Uani 1 1 d .
H52 H 0.837137 0.464472 0.743894 0.038 Uiso 1 1 calc R
C18 C 0.62646(11) 0.3921(3) 0.64189(17) 0.0327(7) Uani 1 1 d .
H18 H 0.606232 0.357315 0.636380 0.039 Uiso 1 1 calc R
C28 C 0.56206(10) 0.5209(3) 0.32711(16) 0.0335(8) Uani 1 1 d .
H28 H 0.567827 0.579524 0.325746 0.040 Uiso 1 1 calc R
C57 C 0.55162(11) 0.2356(3) 0.46426(19) 0.0356(8) Uani 1 1 d .
H57 H 0.524907 0.240547 0.441048 0.043 Uiso 1 1 calc R
C43 C 0.70253(9) 0.6146(2) 0.43916(14) 0.0238(6) Uani 1 1 d .
C36 C 0.46741(11) 0.4056(3) 0.44333(18) 0.0364(8) Uani 1 1 d .
H36 H 0.461303 0.419982 0.471799 0.044 Uiso 1 1 calc R
C3 C 0.51455(11) 0.6679(3) 0.41817(18) 0.0382(9) Uani 1 1 d .
C35 C 0.50442(10) 0.4082(3) 0.45815(16) 0.0326(8) Uani 1 1 d .
H35 H 0.524126 0.423953 0.497039 0.039 Uiso 1 1 calc R
C65 C 0.66573(12) 0.3427(3) 0.30902(17) 0.0344(8) Uani 1 1 d .
H65 H 0.665070 0.287983 0.292767 0.041 Uiso 1 1 calc R
C39 C 0.72620(10) 0.6730(2) 0.53283(15) 0.0277(6) Uani 1 1 d .
H39 H 0.721892 0.698487 0.561012 0.033 Uiso 1 1 calc R
C63 C 0.66589(11) 0.4962(3) 0.30450(16) 0.0317(7) Uani 1 1 d .
H63 H 0.665540 0.546880 0.284365 0.038 Uiso 1 1 calc R
C29 C 0.55267(11) 0.4691(3) 0.28035(16) 0.0369(9) Uani 1 1 d .
H29 H 0.551854 0.491197 0.246538 0.044 Uiso 1 1 calc R
C53 C 0.80582(10) 0.4043(3) 0.66454(17) 0.0325(7) Uani 1 1 d .
H53 H 0.826073 0.373265 0.666873 0.039 Uiso 1 1 calc R
C30 C 0.54421(10) 0.3829(3) 0.28235(16) 0.0346(8) Uani 1 1 d .
H30 H 0.538231 0.345353 0.250421 0.042 Uiso 1 1 calc R
C23 C 0.72790(10) 0.6120(3) 0.70625(17) 0.0350(8) Uani 1 1 d .
C19 C 0.66371(11) 0.3743(3) 0.68697(17) 0.0335(8) Uani 1 1 d .
H19 H 0.669042 0.327602 0.713217 0.040 Uiso 1 1 calc R
C8 C 0.61180(13) 0.8411(3) 0.42125(19) 0.0380(8) Uani 1 1 d .
F5 F 0.49418(13) 1.0168(3) 0.0965(3) 0.1097(18) Uani 1 1 d .
F2 F 0.60185(12) 1.2248(2) 0.3362(2) 0.0817(12) Uani 1 1 d .
C64 C 0.66476(12) 0.4169(3) 0.27991(17) 0.0360(8) Uani 1 1 d .
H64 H 0.663339 0.413675 0.243241 0.043 Uiso 1 1 calc R
F3 F 0.54709(12) 1.1827(3) 0.26611(19) 0.0756(10) Uani 1 1 d .
C9 C 0.60448(14) 0.9251(3) 0.3894(2) 0.0439(9) Uani 1 1 d .
O13 O 0.59932(15) 1.0025(4) 0.1791(3) 0.0903(17) Uani 1 1 d .
C46 C 0.62249(12) 0.6942(3) 0.29613(19) 0.0411(9) Uani 1 1 d .
H46 H 0.601744 0.667148 0.294726 0.049 Uiso 1 1 calc R
F4 F 0.53122(19) 1.0395(4) 0.1905(3) 0.1167(19) Uani 1 1 d .
C58 C 0.56785(13) 0.1627(3) 0.4987(2) 0.0448(10) Uani 1 1 d .
H58 H 0.552337 0.118394 0.498802 0.054 Uiso 1 1 calc R
C27 C 0.75185(14) 0.6315(5) 0.8056(2) 0.0622(17) Uani 1 1 d .
H27 H 0.761566 0.607907 0.843909 0.075 Uiso 1 1 calc R
C2 C 0.63144(14) 0.8000(3) 0.66367(19) 0.0422(9) Uani 1 1 d .
H2A H 0.650836 0.768676 0.698720 0.063 Uiso 1 1 calc GR
H2B H 0.607987 0.801139 0.663353 0.063 Uiso 1 1 calc GR
H2C H 0.639996 0.859011 0.664845 0.063 Uiso 1 1 calc GR
C59 C 0.60638(13) 0.1550(3) 0.5326(2) 0.0448(10) Uani 1 1 d .
H59 H 0.617814 0.107236 0.558294 0.054 Uiso 1 1 calc R
O12 O 0.55093(16) 0.9631(4) 0.0795(2) 0.0847(15) Uani 1 1 d .
C49 C 0.68287(14) 0.7681(3) 0.30255(19) 0.0393(9) Uani 1 1 d .
H49 H 0.704090 0.794035 0.304810 0.047 Uiso 1 1 calc R
C24 C 0.72654(12) 0.6997(3) 0.6966(3) 0.0485(11) Uani 1 1 d .
H24 H 0.718463 0.722129 0.658524 0.058 Uiso 1 1 calc R
C26 C 0.75064(17) 0.7181(5) 0.8005(3) 0.075(2) Uani 1 1 d .
H26 H 0.758612 0.753599 0.834104 0.090 Uiso 1 1 calc R
C5 C 0.57830(13) 0.8644(3) 0.5461(2) 0.0436(9) Uani 1 1 d .
H5A H 0.584054 0.908107 0.525161 0.052 Uiso 1 1 calc R
H5B H 0.585505 0.888248 0.585183 0.052 Uiso 1 1 calc R
C25 C 0.73749(15) 0.7542(4) 0.7450(4) 0.071(2) Uani 1 1 d .
H25 H 0.735955 0.814774 0.740070 0.085 Uiso 1 1 calc R
C7 C 0.52123(14) 0.8184(3) 0.4475(2) 0.0491(11) Uani 1 1 d .
H7A H 0.493350 0.814943 0.425370 0.059 Uiso 1 1 calc R
H7B H 0.528084 0.862313 0.428040 0.059 Uiso 1 1 calc R
C14 C 0.61569(15) 0.9344(3) 0.3506(2) 0.0486(11) Uani 1 1 d .
H14 H 0.628528 0.888644 0.345166 0.058 Uiso 1 1 calc R
C48 C 0.64806(15) 0.8011(3) 0.26322(19) 0.0413(9) Uani 1 1 d .
H48 H 0.645202 0.849293 0.239333 0.050 Uiso 1 1 calc R
O14 O 0.55759(17) 0.8865(3) 0.1621(3) 0.135(3) Uani 1 1 d .
C6 C 0.53598(14) 0.8454(4) 0.5101(3) 0.0520(12) Uani 1 1 d .
H6A H 0.530668 0.799233 0.530170 0.062 Uiso 1 1 calc R
H6B H 0.522226 0.897419 0.509505 0.062 Uiso 1 1 calc R
C75 C 0.6757(2) 0.9714(5) 0.5513(4) 0.081(2) Uani 1 1 d .
H75A H 0.671026 0.931762 0.519087 0.097 Uiso 1 1 calc R
H75B H 0.651159 0.996646 0.540735 0.097 Uiso 1 1 calc R
C47 C 0.61659(15) 0.7621(3) 0.2589(2) 0.0472(10) Uani 1 1 d .
H47 H 0.591794 0.781992 0.231033 0.057 Uiso 1 1 calc R
C13 C 0.60862(16) 1.0103(3) 0.3184(3) 0.0526(12) Uani 1 1 d .
H13 H 0.616050 1.016015 0.290645 0.063 Uiso 1 1 calc R
C4 C 0.47231(13) 0.6730(4) 0.3895(3) 0.0610(15) Uani 1 1 d .
H4A H 0.461111 0.616434 0.373685 0.092 Uiso 1 1 calc GR
H4B H 0.461774 0.714976 0.357162 0.092 Uiso 1 1 calc GR
H4C H 0.466624 0.690706 0.419113 0.092 Uiso 1 1 calc GR
C76 C 0.6895(2) 1.0857(6) 0.5049(3) 0.085(3) Uani 1 1 d .
H76A H 0.663521 1.107636 0.487781 0.102 Uiso 1 1 calc R
H76B H 0.689511 1.047888 0.475128 0.102 Uiso 1 1 calc R
C12 C 0.59039(16) 1.0779(3) 0.3277(3) 0.0508(11) Uani 1 1 d .
C74 C 0.6917(4) 0.9233(8) 0.6071(5) 0.130(4) Uani 1 1 d .
H74A H 0.679571 0.866855 0.599063 0.195 Uiso 1 1 calc GR
H74B H 0.687390 0.955126 0.634574 0.195 Uiso 1 1 calc GR
H74C H 0.718900 0.915792 0.624835 0.195 Uiso 1 1 calc GR
C77 C 0.7158(2) 1.1601(6) 0.5182(4) 0.082(2) Uani 1 1 d .
H77A H 0.708902 1.189021 0.481137 0.122 Uiso 1 1 calc GR
H77B H 0.741778 1.138908 0.537731 0.122 Uiso 1 1 calc GR
H77C H 0.713829 1.200746 0.544452 0.122 Uiso 1 1 calc GR
C11 C 0.57903(18) 1.0686(4) 0.3683(3) 0.0606(14) Uani 1 1 d .
H11 H 0.567331 1.115003 0.375570 0.073 Uiso 1 1 calc R
C10 C 0.58498(17) 0.9917(4) 0.3974(3) 0.0568(13) Uani 1 1 d .
H10 H 0.575924 0.983617 0.422930 0.068 Uiso 1 1 calc R
C16 C 0.5296(2) 1.0372(5) 0.1387(3) 0.0731(18) Uani 1 1 d .
C15 C 0.58373(18) 1.1605(4) 0.2968(3) 0.0594(13) Uani 1 1 d .

loop_
_atom_site_aniso_label
_atom_site_aniso_U_11
_atom_site_aniso_U_22
_atom_site_aniso_U_33
_atom_site_aniso_U_23
_atom_site_aniso_U_13
_atom_site_aniso_U_12
Mn3 0.0220(2) 0.0270(2) 0.0229(2) 0.00232(17) 0.01435(19) 0.00185(17)
Mn2 0.0181(2) 0.0328(3) 0.0209(2) 0.00314(18) 0.01082(18) 0.00158(17)
Mn1 0.0193(2) 0.0281(2) 0.0216(2) 0.00024(17) 0.01397(18) 0.00244(17)
Mn4 0.0264(2) 0.0317(3) 0.0313(3) 0.0050(2) 0.0180(2) 0.0081(2)
S1 0.0674(9) 0.0436(7) 0.0682(10) 0.0013(6) 0.0075(8) -0.0087(6)
O3 0.0229(10) 0.0302(12) 0.0272(12) 0.0006(9) 0.0120(9) 0.0047(9)
O10 0.0223(10) 0.0331(12) 0.0191(10) 0.0009(9) 0.0124(9) -0.0013(9)
O1 0.0212(10) 0.0328(12) 0.0252(11) 0.0010(9) 0.0146(9) 0.0031(9)
O9 0.0191(10) 0.0323(12) 0.0276(11) 0.0029(9) 0.0149(9) 0.0017(9)
O5 0.0277(11) 0.0348(13) 0.0298(12) -0.0019(10) 0.0190(10) 0.0015(10)
O11 0.0224(10) 0.0321(12) 0.0231(10) 0.0003(9) 0.0146(9) -0.0030(9)
O4 0.0251(11) 0.0319(12) 0.0277(12) 0.0065(9) 0.0148(9) 0.0035(9)
O6 0.0234(11) 0.0504(16) 0.0299(13) 0.0057(12) 0.0116(10) 0.0034(11)
O2 0.0253(11) 0.0260(11) 0.0263(11) 0.0014(9) 0.0167(9) 0.0032(8)
O7 0.0387(14) 0.0455(16) 0.0379(15) 0.0049(12) 0.0250(13) -0.0013(12)
N7 0.0241(12) 0.0278(13) 0.0216(12) -0.0015(10) 0.0144(10) -0.0024(10)
N2 0.0284(15) 0.0450(19) 0.0396(17) 0.0099(14) 0.0192(14) 0.0144(13)
N3 0.0192(11) 0.0326(14) 0.0206(12) -0.0018(10) 0.0142(10) 0.0005(10)
O8 0.0413(15) 0.0372(15) 0.0434(16) 0.0095(12) 0.0261(13) 0.0102(12)
N5 0.0203(12) 0.0434(17) 0.0206(12) 0.0032(11) 0.0119(10) -0.0024(11)
N1 0.0339(15) 0.0320(15) 0.0379(16) 0.0004(12) 0.0248(13) 0.0075(12)
C33 0.0188(12) 0.0373(17) 0.0199(13) -0.0030(12) 0.0131(11) -0.0042(11)
N6 0.0218(13) 0.0530(19) 0.0215(13) -0.0051(12) 0.0130(11) -0.0082(12)
N8 0.0429(17) 0.0351(16) 0.0284(14) -0.0031(12) 0.0240(14) -0.0114(13)
C32 0.0182(12) 0.0401(18) 0.0201(13) -0.0001(12) 0.0122(11) -0.0026(12)
C55 0.0179(12) 0.0300(15) 0.0187(13) 0.0026(11) 0.0109(11) 0.0019(11)
C61 0.0242(14) 0.0287(15) 0.0270(15) -0.0009(12) 0.0174(12) -0.0036(12)
C50 0.0176(12) 0.0337(16) 0.0190(13) 0.0001(11) 0.0104(11) 0.0014(11)
C56 0.0230(14) 0.0326(16) 0.0262(15) 0.0003(12) 0.0167(12) -0.0027(12)
C17 0.0230(14) 0.0392(18) 0.0230(14) -0.0015(13) 0.0160(12) -0.0011(12)
F1 0.099(3) 0.060(2) 0.098(3) 0.025(2) 0.065(3) 0.0074(19)
O15 0.060(2) 0.127(4) 0.062(3) -0.011(3) 0.043(2) -0.008(3)
C62 0.0246(14) 0.0339(16) 0.0207(14) -0.0037(12) 0.0157(12) -0.0062(12)
C73 0.0188(12) 0.0271(14) 0.0216(13) 0.0004(11) 0.0138(11) 0.0007(10)
C69 0.0207(13) 0.0314(15) 0.0208(13) -0.0032(11) 0.0141(11) -0.0027(11)
N4 0.0334(17) 0.080(3) 0.0278(16) -0.0166(17) 0.0170(14) -0.0025(18)
C67 0.0199(13) 0.0324(16) 0.0204(13) -0.0013(11) 0.0136(11) -0.0018(11)
C72 0.0182(12) 0.0255(14) 0.0192(13) 0.0013(11) 0.0116(11) 0.0032(10)
C31 0.0235(14) 0.045(2) 0.0250(15) -0.0061(14) 0.0163(13) -0.0061(13)
C22 0.0198(13) 0.0318(16) 0.0213(14) -0.0025(12) 0.0117(11) 0.0011(11)
C60 0.0303(17) 0.0349(19) 0.043(2) 0.0062(16) 0.0206(16) -0.0010(14)
C44 0.0242(14) 0.0312(16) 0.0212(13) 0.0009(12) 0.0143(12) -0.0044(12)
C68 0.0217(13) 0.0272(14) 0.0206(13) -0.0009(11) 0.0145(11) 0.0001(11)
C66 0.0327(16) 0.0344(17) 0.0254(15) -0.0021(13) 0.0204(14) -0.0006(13)
C70 0.0193(12) 0.0240(14) 0.0241(14) -0.0006(11) 0.0141(11) -0.0007(10)
C1 0.0317(16) 0.0369(18) 0.0362(18) -0.0043(14) 0.0246(15) -0.0022(14)
C38 0.0221(15) 0.061(2) 0.0253(16) -0.0029(16) 0.0140(13) -0.0069(15)
C41 0.0238(15) 0.0343(18) 0.0378(19) -0.0008(14) 0.0168(14) -0.0044(13)
C45 0.0363(17) 0.0309(16) 0.0221(14) -0.0015(12) 0.0175(13) -0.0063(13)
C51 0.0214(14) 0.0411(19) 0.0223(14) -0.0004(13) 0.0106(12) 0.0001(13)
C20 0.0281(15) 0.0431(19) 0.0216(14) 0.0073(13) 0.0159(13) 0.0065(14)
C54 0.0220(14) 0.0333(17) 0.0280(15) 0.0013(13) 0.0140(13) 0.0031(12)
C42 0.0262(15) 0.0314(16) 0.0309(16) -0.0031(13) 0.0190(13) -0.0041(12)
F6 0.098(3) 0.053(2) 0.107(3) 0.003(2) 0.061(3) -0.001(2)
C37 0.0221(14) 0.050(2) 0.0314(17) 0.0009(15) 0.0179(14) -0.0037(14)
C21 0.0222(13) 0.0353(16) 0.0185(13) -0.0015(12) 0.0143(11) 0.0010(12)
C71 0.0201(12) 0.0266(14) 0.0213(13) 0.0019(11) 0.0134(11) 0.0028(11)
C40 0.0278(16) 0.0340(18) 0.0280(16) -0.0041(13) 0.0116(13) -0.0086(13)
C34 0.0190(13) 0.0402(18) 0.0214(14) -0.0020(12) 0.0135(11) -0.0035(12)
C52 0.0193(14) 0.047(2) 0.0255(16) 0.0060(14) 0.0094(12) 0.0032(13)
C18 0.0329(17) 0.043(2) 0.0319(17) 0.0030(15) 0.0238(15) -0.0028(15)
C28 0.0274(16) 0.050(2) 0.0238(15) 0.0055(15) 0.0142(13) -0.0068(15)
C57 0.0285(16) 0.0373(19) 0.046(2) 0.0015(16) 0.0236(16) -0.0068(14)
C43 0.0255(14) 0.0271(15) 0.0242(14) -0.0013(11) 0.0168(12) -0.0038(11)
C36 0.0273(16) 0.059(2) 0.0329(18) -0.0033(17) 0.0226(15) -0.0014(16)
C3 0.0257(16) 0.052(2) 0.0346(19) 0.0107(17) 0.0144(15) 0.0093(16)
C35 0.0250(15) 0.055(2) 0.0239(15) -0.0065(15) 0.0173(13) -0.0049(15)
C65 0.044(2) 0.0383(19) 0.0325(18) -0.0081(15) 0.0283(16) -0.0051(16)
C39 0.0305(16) 0.0294(16) 0.0234(15) -0.0039(12) 0.0146(13) -0.0054(13)
C63 0.0413(19) 0.0381(19) 0.0256(16) -0.0040(14) 0.0245(15) -0.0086(15)
C29 0.0309(17) 0.061(3) 0.0232(16) 0.0016(16) 0.0172(14) -0.0087(17)
C53 0.0196(14) 0.044(2) 0.0329(17) 0.0074(15) 0.0133(13) 0.0091(13)
C30 0.0258(15) 0.060(2) 0.0219(15) -0.0044(15) 0.0151(13) -0.0053(15)
C23 0.0210(14) 0.054(2) 0.0333(18) -0.0154(16) 0.0165(14) -0.0049(14)
C19 0.0411(19) 0.041(2) 0.0299(17) 0.0103(15) 0.0265(16) 0.0034(15)
C8 0.045(2) 0.0335(19) 0.0349(19) 0.0055(15) 0.0205(17) 0.0045(16)
F5 0.067(3) 0.094(3) 0.123(4) 0.001(3) 0.021(3) -0.007(2)
F2 0.074(2) 0.0506(19) 0.112(3) 0.000(2) 0.044(2) -0.0052(17)
C64 0.047(2) 0.045(2) 0.0282(17) -0.0058(15) 0.0284(16) -0.0075(17)
F3 0.075(2) 0.063(2) 0.087(3) 0.0194(19) 0.042(2) 0.0118(18)
C9 0.050(2) 0.039(2) 0.046(2) 0.0068(18) 0.028(2) 0.0050(18)
O13 0.062(3) 0.079(3) 0.090(4) -0.001(3) 0.014(3) -0.012(2)
C46 0.037(2) 0.051(2) 0.0338(19) 0.0104(17) 0.0178(16) -0.0031(17)
F4 0.148(5) 0.126(4) 0.108(4) 0.014(3) 0.090(4) -0.012(4)
C58 0.039(2) 0.040(2) 0.063(3) 0.006(2) 0.033(2) -0.0079(17)
C27 0.038(2) 0.113(5) 0.037(2) -0.033(3) 0.0206(19) -0.013(3)
C2 0.050(2) 0.048(2) 0.036(2) -0.0035(17) 0.0271(19) 0.0081(19)
C59 0.043(2) 0.037(2) 0.060(3) 0.0136(19) 0.031(2) 0.0002(17)
O12 0.086(3) 0.078(3) 0.065(3) -0.019(2) 0.023(3) -0.010(3)
C49 0.063(3) 0.0335(19) 0.0351(19) -0.0069(15) 0.035(2) -0.0163(18)
C24 0.0280(18) 0.049(2) 0.063(3) -0.023(2) 0.0210(19) -0.0109(17)
C26 0.047(3) 0.103(5) 0.075(4) -0.061(4) 0.033(3) -0.024(3)
C5 0.044(2) 0.042(2) 0.051(2) 0.0020(19) 0.030(2) 0.0107(18)
C25 0.039(2) 0.060(3) 0.110(5) -0.049(4) 0.038(3) -0.020(2)
C7 0.041(2) 0.049(3) 0.058(3) 0.010(2) 0.027(2) 0.0172(19)
C14 0.053(3) 0.047(3) 0.055(3) 0.000(2) 0.036(2) 0.004(2)
C48 0.068(3) 0.0316(18) 0.0334(19) -0.0001(15) 0.033(2) -0.0045(18)
O14 0.085(4) 0.063(3) 0.122(5) 0.040(3) -0.035(3) -0.031(3)
C6 0.044(2) 0.058(3) 0.062(3) 0.010(2) 0.034(2) 0.019(2)
C75 0.071(4) 0.091(5) 0.104(6) -0.028(4) 0.062(4) -0.007(4)
C47 0.054(3) 0.050(3) 0.038(2) 0.0131(19) 0.024(2) 0.006(2)
C13 0.060(3) 0.050(3) 0.062(3) 0.001(2) 0.042(3) 0.002(2)
C4 0.0247(19) 0.077(4) 0.070(3) 0.008(3) 0.017(2) 0.012(2)
C76 0.077(4) 0.105(6) 0.062(4) -0.019(4) 0.029(3) 0.036(4)
C12 0.054(3) 0.046(2) 0.057(3) 0.006(2) 0.033(2) 0.004(2)
C74 0.154(10) 0.155(10) 0.143(9) -0.037(8) 0.121(9) -0.075(8)
C77 0.087(5) 0.104(6) 0.079(4) 0.022(4) 0.061(4) 0.041(4)
C11 0.073(4) 0.053(3) 0.071(4) 0.007(3) 0.048(3) 0.018(3)
C10 0.065(3) 0.061(3) 0.060(3) 0.005(3) 0.043(3) 0.009(3)
C16 0.063(4) 0.062(4) 0.066(4) 0.009(3) 0.016(3) -0.005(3)
C15 0.062(3) 0.047(3) 0.073(4) 0.004(3) 0.038(3) 0.008(2)

loop_
_atom_type_symbol
_atom_type_description
_atom_type_scat_dispersion_real
_atom_type_scat_dispersion_imag
_atom_type_scat_source
C C 0.0033 0.0016 'International Tables Vol C Tables 4.2.6.8 and 6.1.1.4'
H H 0.0000 0.0000 'International Tables Vol C Tables 4.2.6.8 and 6.1.1.4'
F F 0.0171 0.0103 'International Tables Vol C Tables 4.2.6.8 and 6.1.1.4'
Mn Mn 0.3368 0.7283 'International Tables Vol C Tables 4.2.6.8 and 6.1.1.4'
N N 0.0061 0.0033 'International Tables Vol C Tables 4.2.6.8 and 6.1.1.4'
O O 0.0106 0.0060 'International Tables Vol C Tables 4.2.6.8 and 6.1.1.4'
S S 0.1246 0.1234 'International Tables Vol C Tables 4.2.6.8 and 6.1.1.4'

loop_
_geom_angle_atom_site_label_1
_geom_angle_atom_site_label_2
_geom_angle_atom_site_label_3
_geom_angle
O3 Mn3 O7 155.83(10)
O11 Mn3 O3 94.90(10)
O11 Mn3 O4 95.32(11)
O11 Mn3 O2 172.77(11)
O11 Mn3 O7 102.42(11)
O11 Mn3 N7 81.93(11)
O4 Mn3 O3 77.26(10)
O4 Mn3 O7 84.39(11)
O4 Mn3 N7 176.75(11)
O2 Mn3 O3 77.87(10)
O2 Mn3 O4 82.93(11)
O2 Mn3 O7 84.42(11)
O2 Mn3 N7 100.01(11)
N7 Mn3 O3 104.64(10)
N7 Mn3 O7 94.48(11)
O3 Mn2 O6 166.58(12)
O3 Mn2 N5 102.20(11)
O10 Mn2 O3 93.13(11)
O10 Mn2 O1 97.56(11)
O10 Mn2 O4 175.58(11)
O10 Mn2 O6 94.80(12)
O10 Mn2 N5 82.11(12)
O1 Mn2 O3 80.96(11)
O1 Mn2 O4 86.24(11)
O1 Mn2 O6 87.26(11)
O1 Mn2 N5 176.82(11)
O4 Mn2 O3 85.22(11)
O4 Mn2 O6 87.61(12)
O4 Mn2 N5 94.21(12)
O6 Mn2 N5 89.62(12)
O3 Mn1 O1 81.14(11)
O3 Mn1 O5 165.59(11)
O3 Mn1 N3 97.89(11)
O1 Mn1 O5 85.14(10)
O1 Mn1 N3 97.62(11)
O9 Mn1 O3 96.27(11)
O9 Mn1 O1 177.29(11)
O9 Mn1 O5 97.50(11)
O9 Mn1 O2 93.82(11)
O9 Mn1 N3 81.91(11)
O5 Mn1 N3 88.26(11)
O2 Mn1 O3 86.30(11)
O2 Mn1 O1 86.83(11)
O2 Mn1 O5 88.55(11)
O2 Mn1 N3 174.29(11)
O1 Mn4 O2 85.79(10)
O1 Mn4 N2 88.65(13)
O1 Mn4 O8 177.67(12)
O1 Mn4 N1 88.51(12)
O4 Mn4 O1 86.10(11)
O4 Mn4 O2 85.35(11)
O4 Mn4 N2 91.37(14)
O4 Mn4 O8 92.19(12)
O4 Mn4 N1 173.33(12)
O2 Mn4 N2 173.73(14)
O2 Mn4 N1 90.34(12)
N2 Mn4 N1 92.43(15)
O8 Mn4 O2 92.49(12)
O8 Mn4 N2 92.98(14)
O8 Mn4 N1 93.08(14)
O13 S1 O12 117.9(4)
O13 S1 O14 114.8(3)
O13 S1 C16 105.8(4)
O12 S1 O14 113.7(4)
O12 S1 C16 99.3(4)
O14 S1 C16 102.2(5)
Mn2 O3 Mn3 95.09(11)
Mn1 O3 Mn3 93.62(11)
Mn1 O3 Mn2 99.04(11)
C33 O10 Mn2 119.0(2)
Mn2 O1 Mn1 98.84(11)
Mn2 O1 Mn4 93.38(11)
Mn4 O1 Mn1 93.28(11)
C22 O9 Mn1 118.72(19)
C1 O5 Mn1 127.3(2)
C44 O11 Mn3 118.9(2)
Mn2 O4 Mn3 101.61(11)
Mn4 O4 Mn3 95.12(12)
Mn4 O4 Mn2 93.36(11)
C3 O6 Mn2 127.2(3)
Mn1 O2 Mn3 101.15(11)
Mn1 O2 Mn4 93.42(11)
Mn4 O2 Mn3 95.29(11)
C8 O7 Mn3 125.0(3)
C43 N7 Mn3 113.3(2)
C39 N7 Mn3 127.2(2)
C39 N7 C43 119.2(3)
C3 N2 Mn4 122.1(3)
C3 N2 C7 121.6(4)
C7 N2 Mn4 116.3(3)
C17 N3 Mn1 127.0(2)
C21 N3 Mn1 112.7(2)
C21 N3 C17 120.3(3)
C8 O8 Mn4 124.5(3)
C32 N5 Mn2 113.9(2)
C32 N5 C28 120.3(3)
C28 N5 Mn2 125.8(3)
C1 N1 Mn4 122.3(3)
C1 N1 C5 121.1(3)
C5 N1 Mn4 116.6(3)
O10 C33 C32 108.4(3)
O10 C33 C56 107.1(3)
O10 C33 C34 107.7(3)
C32 C33 C56 114.5(3)
C32 C33 C34 107.9(3)
C56 C33 C34 111.0(3)
C34 N6 C38 117.7(3)
C45 N8 C49 117.5(4)
N5 C32 C33 113.5(3)
N5 C32 C31 121.1(3)
C31 C32 C33 125.3(3)
C50 C55 C72 127.5(3)
C54 C55 C50 118.4(3)
C54 C55 C72 114.0(3)
C56 C61 C70 126.9(3)
C60 C61 C56 117.7(3)
C60 C61 C70 115.4(3)
C55 C50 C22 121.9(3)
C51 C50 C55 118.8(3)
C51 C50 C22 119.3(3)
C61 C56 C33 122.4(3)
C57 C56 C33 118.4(3)
C57 C56 C61 118.9(3)
N3 C17 C18 121.7(3)
C75 O15 C76 117.2(6)
C67 C62 C44 122.3(3)
C63 C62 C67 118.5(3)
C63 C62 C44 119.2(3)
C68 C73 C72 121.2(3)
C70 C69 C68 121.5(3)
C27 N4 C23 116.0(5)
C62 C67 C68 127.6(3)
C66 C67 C62 117.8(3)
C66 C67 C68 114.5(3)
C73 C72 C55 117.3(3)
C71 C72 C55 122.9(3)
C71 C72 C73 118.8(3)
C32 C31 C30 118.9(4)
O9 C22 C50 107.8(2)
O9 C22 C21 107.8(3)
O9 C22 C23 109.7(3)
C21 C22 C50 110.9(3)
C21 C22 C23 107.3(3)
C23 C22 C50 113.1(3)
C61 C60 C59 122.5(4)
O11 C44 C62 107.7(3)
O11 C44 C45 107.3(3)
O11 C44 C43 108.8(3)
C62 C44 C45 113.0(3)
C43 C44 C62 112.0(3)
C43 C44 C45 107.9(3)
C73 C68 C69 118.3(3)
C73 C68 C67 123.1(3)
C69 C68 C67 117.5(3)
C65 C66 C67 123.1(3)
C69 C70 C61 122.0(3)
C69 C70 C71 118.8(3)
C71 C70 C61 118.4(3)
O5 C1 N1 124.1(3)
O5 C1 C2 113.5(4)
N1 C1 C2 122.4(4)
N6 C38 C37 123.5(3)
C40 C41 C42 119.8(3)
N8 C45 C44 117.9(3)
N8 C45 C46 122.5(4)
C46 C45 C44 119.6(3)
C52 C51 C50 121.7(3)
C19 C20 C21 118.9(3)
C53 C54 C55 122.0(3)
C43 C42 C41 118.2(3)
C38 C37 C36 118.2(3)
N3 C21 C22 114.4(3)
N3 C21 C20 121.1(3)
C20 C21 C22 124.5(3)
C72 C71 C70 121.3(3)
C39 C40 C41 119.2(3)
N6 C34 C33 118.3(3)
N6 C34 C35 122.5(3)
C35 C34 C33 119.2(3)
C53 C52 C51 119.5(3)
C17 C18 C19 118.0(3)
N5 C28 C29 121.2(4)
C58 C57 C56 121.7(4)
N7 C43 C44 113.2(3)
N7 C43 C42 122.0(3)
C42 C43 C44 124.8(3)
C37 C36 C35 118.9(3)
O6 C3 N2 124.1(3)
O6 C3 C4 113.9(4)
N2 C3 C4 122.0(4)
C36 C35 C34 119.2(3)
C64 C65 C66 118.9(4)
N7 C39 C40 121.5(3)
C64 C63 C62 122.1(3)
C28 C29 C30 119.4(3)
C52 C53 C54 119.6(3)
C31 C30 C29 119.1(4)
N4 C23 C22 115.9(4)
N4 C23 C24 123.9(4)
C24 C23 C22 120.2(4)
C20 C19 C18 120.0(3)
O7 C8 O8 126.1(4)
O7 C8 C9 119.7(4)
O8 C8 C9 114.2(4)
C65 C64 C63 119.6(3)
C14 C9 C8 118.5(4)
C14 C9 C10 120.3(5)
C10 C9 C8 121.1(4)
C47 C46 C45 119.3(4)
C59 C58 C57 119.7(4)
N4 C27 C26 124.6(6)
C58 C59 C60 119.3(4)
N8 C49 C48 123.9(4)
C23 C24 C25 117.7(6)
C27 C26 C25 118.8(5)
N1 C5 C6 111.5(4)
C26 C25 C24 119.0(6)
N2 C7 C6 111.9(4)
C9 C14 C13 121.0(5)
C49 C48 C47 118.3(4)
C7 C6 C5 113.7(4)
O15 C75 C74 111.0(7)
C46 C47 C48 118.4(4)
C14 C13 C12 118.8(5)
O15 C76 C77 111.5(6)
C13 C12 C11 120.2(5)
C13 C12 C15 120.9(5)
C11 C12 C15 118.9(5)
C10 C11 C12 119.5(5)
C11 C10 C9 120.0(5)
F6 C16 S1 110.2(5)
F5 C16 S1 112.9(6)
F5 C16 F6 107.8(6)
F5 C16 F4 107.0(7)
F4 C16 S1 112.8(5)
F4 C16 F6 105.7(6)
F1 C15 F2 105.9(5)
F1 C15 F3 107.9(5)
F1 C15 C12 114.3(5)
F2 C15 C12 110.5(5)
F3 C15 F2 105.5(5)
F3 C15 C12 112.2(5)

loop_
_geom_bond_atom_site_label_1
_geom_bond_atom_site_label_2
_geom_bond_distance
Mn3 O3 2.143(3)
Mn3 O11 1.828(2)
Mn3 O4 1.965(2)
Mn3 O2 1.926(2)
Mn3 O7 2.169(3)
Mn3 N7 2.038(3)
Mn2 O3 1.902(2)
Mn2 O10 1.832(3)
Mn2 O1 1.880(2)
Mn2 O4 1.892(3)
Mn2 O6 1.965(3)
Mn2 N5 2.008(3)
Mn1 O3 1.874(3)
Mn1 O1 1.901(2)
Mn1 O9 1.832(2)
Mn1 O5 1.969(3)
Mn1 O2 1.873(2)
Mn1 N3 2.020(3)
Mn4 O1 1.894(3)
Mn4 O4 1.883(3)
Mn4 O2 1.917(2)
Mn4 N2 1.968(3)
Mn4 O8 1.898(3)
Mn4 N1 1.971(3)
S1 O13 1.392(5)
S1 O12 1.416(6)
S1 O14 1.437(6)
S1 C16 1.820(8)
O10 C33 1.413(4)
O9 C22 1.403(4)
O5 C1 1.284(5)
O11 C44 1.413(4)
O6 C3 1.279(5)
O7 C8 1.246(5)
N7 C43 1.348(4)
N7 C39 1.348(4)
N2 C3 1.310(6)
N2 C7 1.479(6)
N3 C17 1.342(4)
N3 C21 1.340(4)
O8 C8 1.294(5)
N5 C32 1.344(5)
N5 C28 1.351(4)
N1 C1 1.308(5)
N1 C5 1.484(5)
C33 C32 1.515(4)
C33 C56 1.541(5)
C33 C34 1.548(4)
N6 C38 1.344(4)
N6 C34 1.335(4)
N8 C45 1.332(5)
N8 C49 1.352(5)
C32 C31 1.375(5)
C55 C50 1.413(4)
C55 C72 1.504(4)
C55 C54 1.399(4)
C61 C56 1.418(5)
C61 C60 1.391(5)
C61 C70 1.501(4)
C50 C22 1.548(4)
C50 C51 1.399(4)
C56 C57 1.397(5)
C17 C18 1.373(5)
F1 C15 1.327(8)
O15 C75 1.411(9)
O15 C76 1.412(10)
C62 C67 1.420(5)
C62 C44 1.528(5)
C62 C63 1.401(4)
C73 C72 1.404(4)
C73 C68 1.395(4)
C69 C68 1.405(4)
C69 C70 1.391(4)
N4 C23 1.355(6)
N4 C27 1.354(6)
C67 C68 1.503(4)
C67 C66 1.392(5)
C72 C71 1.392(4)
C31 C30 1.390(5)
C22 C21 1.527(5)
C22 C23 1.543(5)
C60 C59 1.395(6)
C44 C45 1.552(5)
C44 C43 1.524(5)
C66 C65 1.388(5)
C70 C71 1.394(4)
C1 C2 1.511(5)
C38 C37 1.378(5)
C41 C42 1.385(5)
C41 C40 1.380(5)
C45 C46 1.392(6)
C51 C52 1.396(5)
C20 C21 1.381(5)
C20 C19 1.372(5)
C54 C53 1.394(5)
C42 C43 1.382(5)
F6 C16 1.353(8)
C37 C36 1.381(5)
C40 C39 1.372(5)
C34 C35 1.384(4)
C52 C53 1.376(6)
C18 C19 1.397(6)
C28 C29 1.355(6)
C57 C58 1.387(6)
C36 C35 1.383(5)
C3 C4 1.511(6)
C65 C64 1.380(6)
C63 C64 1.387(6)
C29 C30 1.395(6)
C23 C24 1.384(7)
C8 C9 1.498(6)
F5 C16 1.337(8)
F2 C15 1.351(7)
F3 C15 1.344(7)
C9 C14 1.358(7)
C9 C10 1.407(7)
C46 C47 1.379(6)
F4 C16 1.350(9)
C58 C59 1.371(6)
C27 C26 1.353(11)
C49 C48 1.363(7)
C24 C25 1.402(7)
C26 C25 1.391(11)
C5 C6 1.529(7)
C7 C6 1.499(8)
C14 C13 1.395(7)
C48 C47 1.401(7)
C75 C74 1.470(14)
C13 C12 1.400(7)
C76 C77 1.505(13)
C12 C11 1.406(8)
C12 C15 1.472(8)
C11 C10 1.374(8)

loop_
_smtbx_masks_void_nr
_smtbx_masks_void_average_x
_smtbx_masks_void_average_y
_smtbx_masks_void_average_z
_smtbx_masks_void_volume
_smtbx_masks_void_count_electrons
1 0.000 0.289 0.250 159.1 88.7
2 0.000 0.711 0.750 159.1 88.7
3 0.088 0.039 0.206 9.1 2.4
4 0.088 0.961 0.706 9.1 2.4
5 0.164 0.377 0.166 25.8 0.0
6 0.164 0.623 0.666 25.8 0.0
7 0.336 0.123 0.834 25.8 0.0
8 0.336 0.877 0.334 25.8 0.0
9 0.412 0.461 0.794 9.1 2.4
10 0.412 0.539 0.294 9.1 2.4
11 0.500 0.211 0.750 159.1 88.7
12 0.500 0.789 0.250 159.1 88.7
13 0.588 0.461 0.706 9.1 2.3
14 0.588 0.539 0.206 9.1 2.3
15 0.664 0.123 0.666 25.8 0.0
16 0.664 0.877 0.166 25.8 0.0
17 0.836 0.377 0.334 25.8 0.0
18 0.836 0.623 0.834 25.8 0.0
19 0.912 0.039 0.294 9.1 2.4
20 0.912 0.961 0.794 9.1 2.4
